data_1501892
loop_
_publ_author_name
'Martin, Connor L.'
'Nakamura, Seiichi'
'Otte, Ralf'
'Overman, Larry E.'

_publ_section_title
;
 Total synthesis of (+)-condylocarpine, (+)-isocondylocarpine, and
 (+)-tubotaiwine.
;
_journal_issue 1
_journal_name_full 'Organic letters'
_journal_page_first 138
_journal_page_last 141
_journal_paper_doi 10.1021/ol102709s
_journal_volume 13
_journal_year 2011
_chemical_formula_sum 'C25 H36 N2 O3 S Si'
_chemical_formula_weight 472.71
_chemical_name_systematic
; 
 ? 
;
_space_group_IT_number 14
_symmetry_cell_setting monoclinic
_symmetry_space_group_name_Hall '-P 2ybc'
_symmetry_space_group_name_H-M 'P 1 21/c 1'
_atom_sites_solution_hydrogens geom
_atom_sites_solution_primary direct
_atom_sites_solution_secondary difmap
_audit_creation_method SHELXTL
_cell_angle_alpha 90.00
_cell_angle_beta 100.0539(6)
_cell_angle_gamma 90.00
_cell_formula_units_Z 4
_cell_length_a 10.2168(5)
_cell_length_b 15.2722(7)
_cell_length_c 16.1196(7)
_cell_measurement_reflns_used 9928
_cell_measurement_temperature 103(2)
_cell_measurement_theta_max 26.37
_cell_measurement_theta_min 2.42
_cell_volume 2476.6(2)
_computing_cell_refinement 'Bruker SMART'
_computing_data_collection 'Bruker SMART'
_computing_data_reduction 'Bruker SAINT'
_computing_molecular_graphics 'Bruker SHELXTL'
_computing_publication_material 'Bruker SHELXTL'
_computing_structure_refinement 'SHELXL-97 (Sheldrick, 2008)'
_computing_structure_solution 'SHELXS-97 (Sheldrick, 2008)'
_diffrn_ambient_temperature 103(2)
_diffrn_measured_fraction_theta_full 1.000
_diffrn_measured_fraction_theta_max 0.999
_diffrn_measurement_device_type 'CCD area detector'
_diffrn_measurement_method 'phi and omega scans'
_diffrn_radiation_monochromator graphite
_diffrn_radiation_source 'fine-focus sealed tube'
_diffrn_radiation_type MoK\a
_diffrn_radiation_wavelength 0.71073
_diffrn_reflns_av_R_equivalents 0.0268
_diffrn_reflns_av_sigmaI/netI 0.0193
_diffrn_reflns_limit_h_max 12
_diffrn_reflns_limit_h_min -12
_diffrn_reflns_limit_k_max 19
_diffrn_reflns_limit_k_min -19
_diffrn_reflns_limit_l_max 20
_diffrn_reflns_limit_l_min -20
_diffrn_reflns_number 26452
_diffrn_reflns_theta_full 25.50
_diffrn_reflns_theta_max 26.39
_diffrn_reflns_theta_min 1.85
_exptl_absorpt_coefficient_mu 0.208
_exptl_absorpt_correction_T_max 0.9888
_exptl_absorpt_correction_T_min 0.9326
_exptl_absorpt_correction_type multi-scan
_exptl_absorpt_process_details 'Bruker SADABS'
_exptl_crystal_colour colorless
_exptl_crystal_density_diffrn 1.268
_exptl_crystal_density_meas ?
_exptl_crystal_density_method 'not measured'
_exptl_crystal_description plate
_exptl_crystal_F_000 1016
_exptl_crystal_size_max 0.34
_exptl_crystal_size_mid 0.21
_exptl_crystal_size_min 0.05
_refine_diff_density_max 0.669
_refine_diff_density_min -0.340
_refine_diff_density_rms 0.051
_refine_ls_extinction_method none
_refine_ls_goodness_of_fit_ref 1.024
_refine_ls_hydrogen_treatment mixed
_refine_ls_matrix_type full
_refine_ls_number_parameters 422
_refine_ls_number_reflns 5058
_refine_ls_number_restraints 0
_refine_ls_restrained_S_all 1.024
_refine_ls_R_factor_all 0.0414
_refine_ls_R_factor_gt 0.0349
_refine_ls_shift/su_max 0.001
_refine_ls_shift/su_mean 0.000
_refine_ls_structure_factor_coef Fsqd
_refine_ls_weighting_details 'calc w=1/[\s^2^(Fo^2^)+(0.0494P)^2^+1.6159P] where P=(Fo^2^+2Fc^2^)/3'
_refine_ls_weighting_scheme calc
_refine_ls_wR_factor_gt 0.0903
_refine_ls_wR_factor_ref 0.0951
_reflns_number_gt 4393
_reflns_number_total 5058
_reflns_threshold_expression >2sigma(I)
_cod_data_source_file ol102709s_si_002.cif
_cod_data_source_block leo224
_cod_depositor_comments
;
The following automatic conversions were performed:

'_symmetry_cell_setting' value 'Monoclinic' changed to 'monoclinic'
according to /home/saulius/struct/CIF-dictionaries/cif_core.dic
dictionary named 'cif_core.dic' version 2.4.1 from 2010-06-29.

Automatic conversion script
Id: cif_fix_values 1715 2011-07-08 13:25:40Z adriana 

The following automatic conversions were performed:

'_exptl_crystal_density_meas' value 'none' was changed to '?' - the
value is perceived as not measured.

Automatic conversion script
Id: cif_fix_values 3008 2015-01-20 13:52:24Z robertas 
;
_cod_original_sg_symbol_H-M P2(1)/c
_cod_database_code 1501892

loop_
_symmetry_equiv_pos_as_xyz
'x, y, z'
'-x, y+1/2, -z+1/2'
'-x, -y, -z'
'x, -y-1/2, z-1/2'

loop_
_atom_site_label
_atom_site_type_symbol
_atom_site_fract_x
_atom_site_fract_y
_atom_site_fract_z
_atom_site_U_iso_or_equiv
_atom_site_adp_type
_atom_site_occupancy
_atom_site_symmetry_multiplicity
_atom_site_calc_flag
_atom_site_refinement_flags
S30 S -0.21319(4) 0.94292(3) 0.09238(2) 0.02279(11) Uani 1 1 d .
Si26 Si 0.19765(4) 0.83328(3) 0.47544(3) 0.01537(11) Uani 1 1 d .
O22 O 0.17989(10) 0.63555(7) 0.23972(7) 0.0176(2) Uani 1 1 d .
O23 O 0.38430(10) 0.69338(7) 0.27680(7) 0.0176(2) Uani 1 1 d .
O25 O 0.16185(10) 0.89422(7) 0.39062(6) 0.0142(2) Uani 1 1 d .
N1 N -0.02891(12) 0.74486(9) 0.23017(8) 0.0160(3) Uani 1 1 d .
N7 N 0.15719(13) 1.00847(8) 0.18961(8) 0.0174(3) Uani 1 1 d .
C2 C 0.07181(15) 0.80572(9) 0.23293(9) 0.0139(3) Uani 1 1 d .
C3 C 0.20489(15) 0.79075(9) 0.24944(9) 0.0140(3) Uani 1 1 d .
C4 C 0.29929(14) 0.86499(9) 0.28246(9) 0.0142(3) Uani 1 1 d .
C5 C 0.22493(14) 0.93346(9) 0.32790(9) 0.0129(3) Uani 1 1 d .
C6 C 0.11033(15) 0.96828(9) 0.26295(9) 0.0139(3) Uani 1 1 d .
C8 C 0.03277(17) 1.01570(10) 0.12934(10) 0.0207(3) Uani 1 1 d .
C9 C -0.03884(16) 0.92647(10) 0.13249(9) 0.0182(3) Uani 1 1 d .
C10 C 0.00752(14) 0.89580(9) 0.22863(9) 0.0144(3) Uani 1 1 d .
C11 C 0.25027(17) 0.95345(10) 0.15030(10) 0.0201(3) Uani 1 1 d .
C12 C 0.35947(16) 0.91060(10) 0.21298(10) 0.0186(3) Uani 1 1 d .
C13 C 0.31859(15) 1.00698(10) 0.36749(10) 0.0162(3) Uani 1 1 d .
C14 C 0.25460(16) 1.07312(10) 0.41906(11) 0.0199(3) Uani 1 1 d .
C15 C -0.11013(14) 0.87535(10) 0.27122(9) 0.0147(3) Uani 1 1 d .
C16 C -0.19548(15) 0.92747(10) 0.30701(10) 0.0169(3) Uani 1 1 d .
C17 C -0.29987(15) 0.88740(10) 0.33862(10) 0.0195(3) Uani 1 1 d .
C18 C -0.31883(16) 0.79729(11) 0.33296(11) 0.0217(3) Uani 1 1 d .
C19 C -0.23345(15) 0.74375(10) 0.29646(11) 0.0200(3) Uani 1 1 d .
C20 C -0.13031(14) 0.78456(10) 0.26648(9) 0.0158(3) Uani 1 1 d .
C21 C 0.25066(15) 0.70015(9) 0.25396(9) 0.0143(3) Uani 1 1 d .
C24 C 0.43410(16) 0.60482(10) 0.28557(11) 0.0196(3) Uani 1 1 d .
C27 C 0.2170(2) 0.71601(12) 0.44960(12) 0.0322(4) Uani 1 1 d .
C28 C 0.04985(19) 0.84718(16) 0.52624(12) 0.0333(4) Uani 1 1 d .
C29 C 0.35241(18) 0.86956(13) 0.54599(11) 0.0259(4) Uani 1 1 d .
C31 C -0.2659(2) 0.83409(13) 0.05503(15) 0.0362(5) Uani 1 1 d .
C32 C -0.4125(2) 0.83658(17) 0.02218(15) 0.0484(6) Uani 1 1 d .
H32A H -0.4417 0.7795 -0.0019 0.073 Uiso 1 1 calc R
H32B H -0.4316 0.8818 -0.0214 0.073 Uiso 1 1 calc R
H32C H -0.4600 0.8501 0.0684 0.073 Uiso 1 1 calc R
H1 H -0.0070(19) 0.6943(14) 0.2411(12) 0.020(5) Uiso 1 1 d .
H4 H 0.3743(18) 0.8397(11) 0.3246(12) 0.016(4) Uiso 1 1 d .
H6 H 0.0642(17) 1.0128(12) 0.2878(11) 0.014(4) Uiso 1 1 d .
H8A H 0.0498(17) 1.0281(12) 0.0745(12) 0.020(4) Uiso 1 1 d .
H8B H -0.0259(19) 1.0605(13) 0.1476(12) 0.023(5) Uiso 1 1 d .
H9 H -0.0129(19) 0.8817(13) 0.0911(12) 0.027(5) Uiso 1 1 d .
H11A H 0.2024(19) 0.9063(13) 0.1172(12) 0.024(5) Uiso 1 1 d .
H11B H 0.2887(18) 0.9906(13) 0.1107(12) 0.023(5) Uiso 1 1 d .
H12A H 0.4040(18) 0.8673(13) 0.1828(12) 0.024(5) Uiso 1 1 d .
H12B H 0.4259(17) 0.9544(12) 0.2364(11) 0.015(4) Uiso 1 1 d .
H13A H 0.3522(18) 1.0368(13) 0.3232(12) 0.022(5) Uiso 1 1 d .
H13B H 0.3975(18) 0.9806(12) 0.4034(11) 0.019(4) Uiso 1 1 d .
H14A H 0.190(2) 1.1072(13) 0.3838(13) 0.029(5) Uiso 1 1 d .
H14B H 0.321(2) 1.1150(14) 0.4474(13) 0.033(5) Uiso 1 1 d .
H14C H 0.215(2) 1.0430(14) 0.4634(13) 0.031(5) Uiso 1 1 d .
H16 H -0.1841(17) 0.9903(13) 0.3103(11) 0.018(4) Uiso 1 1 d .
H17 H -0.3603(19) 0.9208(12) 0.3647(12) 0.020(5) Uiso 1 1 d .
H18 H -0.3905(19) 0.7721(12) 0.3552(12) 0.021(5) Uiso 1 1 d .
H19 H -0.2429(18) 0.6828(13) 0.2937(12) 0.020(5) Uiso 1 1 d .
H24A H 0.4149(19) 0.5753(13) 0.2317(13) 0.023(5) Uiso 1 1 d .
H24B H 0.3944(19) 0.5735(13) 0.3257(12) 0.023(5) Uiso 1 1 d .
H24C H 0.528(2) 0.6117(13) 0.3033(13) 0.027(5) Uiso 1 1 d .
H27A H 0.301(2) 0.7047(15) 0.4273(15) 0.041(6) Uiso 1 1 d .
H27B H 0.228(3) 0.6813(18) 0.4970(18) 0.059(8) Uiso 1 1 d .
H27C H 0.140(3) 0.6971(17) 0.4116(17) 0.054(7) Uiso 1 1 d .
H28A H -0.026(3) 0.8338(16) 0.4863(17) 0.051(7) Uiso 1 1 d .
H28B H 0.058(2) 0.8104(16) 0.5742(16) 0.048(7) Uiso 1 1 d .
H28C H 0.046(3) 0.9091(18) 0.5456(17) 0.057(8) Uiso 1 1 d .
H29A H 0.429(2) 0.8654(15) 0.5188(15) 0.042(6) Uiso 1 1 d .
H29B H 0.372(2) 0.8314(15) 0.5952(15) 0.039(6) Uiso 1 1 d .
H29C H 0.347(2) 0.9311(16) 0.5639(15) 0.047(7) Uiso 1 1 d .
H31A H -0.244(3) 0.7948(19) 0.0979(18) 0.062(8) Uiso 1 1 d .
H31B H -0.216(3) 0.8167(19) 0.0094(19) 0.066(8) Uiso 1 1 d .

loop_
_atom_site_aniso_label
_atom_site_aniso_U_11
_atom_site_aniso_U_22
_atom_site_aniso_U_33
_atom_site_aniso_U_23
_atom_site_aniso_U_13
_atom_site_aniso_U_12
S30 0.0247(2) 0.0216(2) 0.0195(2) 0.00027(15) -0.00347(16) 0.00473(16)
Si26 0.0172(2) 0.0163(2) 0.0125(2) 0.00109(15) 0.00232(15) -0.00138(15)
O22 0.0189(5) 0.0113(5) 0.0224(6) -0.0023(4) 0.0030(4) -0.0003(4)
O23 0.0162(5) 0.0111(5) 0.0259(6) -0.0014(4) 0.0048(4) 0.0016(4)
O25 0.0152(5) 0.0143(5) 0.0136(5) 0.0014(4) 0.0037(4) -0.0013(4)
N1 0.0161(6) 0.0091(6) 0.0224(7) -0.0017(5) 0.0025(5) 0.0001(5)
N7 0.0249(7) 0.0128(6) 0.0150(6) 0.0027(5) 0.0044(5) -0.0002(5)
C2 0.0200(7) 0.0107(7) 0.0111(7) -0.0017(5) 0.0029(5) -0.0007(6)
C3 0.0179(7) 0.0110(7) 0.0138(7) -0.0008(5) 0.0044(5) -0.0005(5)
C4 0.0149(7) 0.0109(7) 0.0174(7) -0.0005(6) 0.0049(6) -0.0004(6)
C5 0.0151(7) 0.0107(7) 0.0139(7) 0.0005(5) 0.0049(5) -0.0013(5)
C6 0.0183(7) 0.0096(7) 0.0142(7) -0.0003(5) 0.0040(6) -0.0004(6)
C8 0.0302(9) 0.0146(8) 0.0163(8) 0.0029(6) 0.0012(6) -0.0010(6)
C9 0.0231(8) 0.0160(7) 0.0140(7) 0.0005(6) -0.0010(6) 0.0015(6)
C10 0.0169(7) 0.0113(7) 0.0142(7) -0.0001(5) 0.0009(5) 0.0013(6)
C11 0.0291(9) 0.0160(8) 0.0174(7) 0.0004(6) 0.0102(7) -0.0029(6)
C12 0.0221(8) 0.0149(7) 0.0215(8) -0.0023(6) 0.0111(6) -0.0024(6)
C13 0.0170(7) 0.0127(7) 0.0193(7) -0.0020(6) 0.0042(6) -0.0025(6)
C14 0.0202(8) 0.0156(7) 0.0235(8) -0.0062(6) 0.0026(7) -0.0010(6)
C15 0.0150(7) 0.0138(7) 0.0140(7) 0.0007(5) -0.0016(5) -0.0004(5)
C16 0.0176(7) 0.0131(7) 0.0189(7) -0.0001(6) -0.0002(6) 0.0013(6)
C17 0.0170(7) 0.0185(8) 0.0231(8) -0.0018(6) 0.0033(6) 0.0027(6)
C18 0.0163(7) 0.0193(8) 0.0299(9) 0.0002(7) 0.0047(7) -0.0020(6)
C19 0.0172(7) 0.0130(7) 0.0289(9) -0.0017(6) 0.0012(6) -0.0023(6)
C20 0.0153(7) 0.0134(7) 0.0171(7) -0.0011(6) -0.0018(6) 0.0017(6)
C21 0.0178(7) 0.0137(7) 0.0120(7) -0.0008(5) 0.0040(5) 0.0005(6)
C24 0.0189(8) 0.0127(7) 0.0267(9) -0.0002(6) 0.0024(6) 0.0041(6)
C27 0.0586(13) 0.0171(8) 0.0195(9) 0.0042(7) 0.0028(9) -0.0023(8)
C28 0.0240(9) 0.0562(14) 0.0213(9) 0.0116(9) 0.0087(7) 0.0020(9)
C29 0.0254(9) 0.0285(9) 0.0209(8) 0.0018(7) -0.0038(7) -0.0012(7)
C31 0.0370(11) 0.0280(10) 0.0370(11) -0.0049(9) -0.0116(9) -0.0041(8)
C32 0.0402(12) 0.0616(15) 0.0434(13) -0.0096(11) 0.0068(10) -0.0127(11)

loop_
_atom_type_symbol
_atom_type_description
_atom_type_scat_dispersion_real
_atom_type_scat_dispersion_imag
_atom_type_scat_source
C C 0.0033 0.0016 'International Tables Vol C Tables 4.2.6.8 and 6.1.1.4'
H H 0.0000 0.0000 'International Tables Vol C Tables 4.2.6.8 and 6.1.1.4'
N N 0.0061 0.0033 'International Tables Vol C Tables 4.2.6.8 and 6.1.1.4'
O O 0.0106 0.0060 'International Tables Vol C Tables 4.2.6.8 and 6.1.1.4'
Si Si 0.0817 0.0704 'International Tables Vol C Tables 4.2.6.8 and 6.1.1.4'
S S 0.1246 0.1234 'International Tables Vol C Tables 4.2.6.8 and 6.1.1.4'

loop_
_geom_angle_atom_site_label_1
_geom_angle_atom_site_label_2
_geom_angle_atom_site_label_3
_geom_angle
C9 S30 C31 102.04(8)
O25 Si26 C28 102.89(8)
O25 Si26 C27 112.14(7)
C28 Si26 C27 109.69(11)
O25 Si26 C29 112.44(7)
C28 Si26 C29 111.51(9)
C27 Si26 C29 108.14(10)
C21 O23 C24 114.80(12)
C5 O25 Si26 140.17(9)
C2 N1 C20 107.09(12)
C8 N7 C6 101.33(12)
C8 N7 C11 107.77(12)
C6 N7 C11 115.09(12)
C3 C2 N1 127.41(14)
C3 C2 C10 124.80(13)
N1 C2 C10 107.08(12)
C2 C3 C21 118.08(13)
C2 C3 C4 119.62(13)
C21 C3 C4 120.72(13)
C3 C4 C12 113.11(12)
C3 C4 C5 109.56(12)
C12 C4 C5 109.30(12)
O25 C5 C6 104.25(11)
O25 C5 C13 109.79(11)
C6 C5 C13 112.19(12)
O25 C5 C4 111.84(11)
C6 C5 C4 106.98(12)
C13 C5 C4 111.56(12)
N7 C6 C5 112.07(12)
N7 C6 C10 107.57(11)
C5 C6 C10 112.65(12)
N7 C8 C9 105.78(12)
C8 C9 C10 103.06(12)
C8 C9 S30 107.92(11)
C10 C9 S30 119.48(11)
C15 C10 C2 99.39(11)
C15 C10 C6 121.56(12)
C2 C10 C6 111.54(12)
C15 C10 C9 111.87(12)
C2 C10 C9 111.06(12)
C6 C10 C9 101.64(11)
N7 C11 C12 114.19(13)
C11 C12 C4 109.88(13)
C14 C13 C5 114.47(12)
C16 C15 C20 119.73(14)
C16 C15 C10 132.77(14)
C20 C15 C10 107.43(13)
C15 C16 C17 118.50(14)
C18 C17 C16 120.98(15)
C17 C18 C19 121.09(15)
C20 C19 C18 116.95(14)
C19 C20 C15 122.74(14)
C19 C20 N1 127.62(14)
C15 C20 N1 109.61(13)
O22 C21 O23 121.68(13)
O22 C21 C3 125.67(14)
O23 C21 C3 112.65(12)
C32 C31 S30 108.30(16)

loop_
_geom_bond_atom_site_label_1
_geom_bond_atom_site_label_2
_geom_bond_distance
S30 C9 1.8033(16)
S30 C31 1.817(2)
Si26 O25 1.6415(11)
Si26 C28 1.8513(19)
Si26 C27 1.8572(19)
Si26 C29 1.8636(18)
O22 C21 1.2210(18)
O23 C21 1.3546(18)
O23 C24 1.4433(18)
O25 C5 1.4227(17)
N1 C2 1.3816(19)
N1 C20 1.4125(19)
N7 C8 1.463(2)
N7 C6 1.4837(19)
N7 C11 1.491(2)
C2 C3 1.358(2)
C2 C10 1.5208(19)
C3 C21 1.458(2)
C3 C4 1.523(2)
C4 C12 1.536(2)
C4 C5 1.5496(19)
C5 C6 1.524(2)
C5 C13 1.540(2)
C6 C10 1.560(2)
C8 C9 1.552(2)
C9 C10 1.609(2)
C10 C15 1.517(2)
C11 C12 1.517(2)
C13 C14 1.526(2)
C15 C16 1.379(2)
C15 C20 1.402(2)
C16 C17 1.401(2)
C17 C18 1.391(2)
C18 C19 1.398(2)
C19 C20 1.382(2)
C31 C32 1.499(3)

loop_
_geom_torsion_atom_site_label_1
_geom_torsion_atom_site_label_2
_geom_torsion_atom_site_label_3
_geom_torsion_atom_site_label_4
_geom_torsion
C28 Si26 O25 C5 164.07(15)
C27 Si26 O25 C5 -78.14(16)
C29 Si26 O25 C5 43.98(16)
C20 N1 C2 C3 141.47(15)
C20 N1 C2 C10 -29.16(15)
N1 C2 C3 C21 9.0(2)
C10 C2 C3 C21 178.11(13)
N1 C2 C3 C4 -156.75(14)
C10 C2 C3 C4 12.3(2)
C2 C3 C4 C12 -97.28(16)
C21 C3 C4 C12 97.31(16)
C2 C3 C4 C5 24.91(18)
C21 C3 C4 C5 -140.49(13)
Si26 O25 C5 C6 171.42(11)
Si26 O25 C5 C13 -68.21(17)
Si26 O25 C5 C4 56.18(18)
C3 C4 C5 O25 52.92(15)
C12 C4 C5 O25 177.36(12)
C3 C4 C5 C6 -60.64(14)
C12 C4 C5 C6 63.80(15)
C3 C4 C5 C13 176.32(12)
C12 C4 C5 C13 -59.24(16)
C8 N7 C6 C5 166.36(12)
C11 N7 C6 C5 50.42(16)
C8 N7 C6 C10 42.00(14)
C11 N7 C6 C10 -73.94(15)
O25 C5 C6 N7 -177.32(11)
C13 C5 C6 N7 63.94(15)
C4 C5 C6 N7 -58.71(15)
O25 C5 C6 C10 -55.84(14)
C13 C5 C6 C10 -174.57(12)
C4 C5 C6 C10 62.77(15)
C6 N7 C8 C9 -45.42(14)
C11 N7 C8 C9 75.81(15)
N7 C8 C9 C10 31.60(15)
N7 C8 C9 S30 158.90(10)
C31 S30 C9 C8 154.87(12)
C31 S30 C9 C10 -88.02(14)
C3 C2 C10 C15 -140.88(14)
N1 C2 C10 C15 30.05(14)
C3 C2 C10 C6 -11.4(2)
N1 C2 C10 C6 159.51(12)
C3 C2 C10 C9 101.19(16)
N1 C2 C10 C9 -87.87(14)
N7 C6 C10 C15 -146.71(13)
C5 C6 C10 C15 89.28(16)
N7 C6 C10 C2 96.65(13)
C5 C6 C10 C2 -27.35(16)
N7 C6 C10 C9 -21.76(14)
C5 C6 C10 C9 -145.77(12)
C8 C9 C10 C15 125.63(13)
S30 C9 C10 C15 6.03(17)
C8 C9 C10 C2 -124.31(13)
S30 C9 C10 C2 116.09(12)
C8 C9 C10 C6 -5.55(14)
S30 C9 C10 C6 -125.15(11)
C8 N7 C11 C12 -157.51(13)
C6 N7 C11 C12 -45.31(18)
N7 C11 C12 C4 49.24(17)
C3 C4 C12 C11 63.03(16)
C5 C4 C12 C11 -59.31(16)
O25 C5 C13 C14 -51.01(17)
C6 C5 C13 C14 64.41(17)
C4 C5 C13 C14 -175.57(13)
C2 C10 C15 C16 162.78(16)
C6 C10 C15 C16 40.2(2)
C9 C10 C15 C16 -79.9(2)
C2 C10 C15 C20 -20.30(14)
C6 C10 C15 C20 -142.87(13)
C9 C10 C15 C20 97.01(14)
C20 C15 C16 C17 0.7(2)
C10 C15 C16 C17 177.29(15)
C15 C16 C17 C18 -1.1(2)
C16 C17 C18 C19 0.8(3)
C17 C18 C19 C20 -0.1(2)
C18 C19 C20 C15 -0.3(2)
C18 C19 C20 N1 177.45(15)
C16 C15 C20 C19 0.0(2)
C10 C15 C20 C19 -177.40(14)
C16 C15 C20 N1 -178.12(13)
C10 C15 C20 N1 4.48(16)
C2 N1 C20 C19 -162.43(15)
C2 N1 C20 C15 15.57(16)
C24 O23 C21 O22 -2.1(2)
C24 O23 C21 C3 177.56(12)
C2 C3 C21 O22 4.2(2)
C4 C3 C21 O22 169.80(14)
C2 C3 C21 O23 -175.45(13)
C4 C3 C21 O23 -9.83(19)
C9 S30 C31 C32 177.91(16)
